data_7719874
loop_
_publ_author_name
'Yadav, Archana'
'Dewan, Sayari'
'Chaudhary, Kajal'
'Butcher, Ray J.'
'Singh, Ritika Gautam'
'Angamuthu, Raja'

_publ_section_title
;
 Hemiparetic koneramine NNP ligand comprising strategic hard and soft
 donors: transition metal complexes, CS<sub>2</sub> activation and
 therapeutic potential.
;
_journal_issue 47
_journal_name_full 'Dalton transactions (Cambridge, England : 2003)'
_journal_page_first 17471
_journal_page_last 17478
_journal_paper_doi 10.1039/d5dt02106e
_journal_volume 54
_journal_year 2025
_chemical_formula_moiety 'C34 H35 B N3 O P Ru'
_chemical_formula_sum 'C34 H35 B N3 O P Ru'
_chemical_formula_weight 650.428
_chemical_name_systematic 31augb_a
_space_group_crystal_system monoclinic
_space_group_IT_number 14
_space_group_name_Hall '-P 2ybc'
_space_group_name_H-M_alt 'P 1 21/c 1'
_symmetry_Int_Tables_number 14
_atom_sites_solution_primary dual
_audit_creation_date 2025-06-23
_audit_creation_method
;
Olex2 1.5
(compiled 2023.03.06 svn.rbb2c1857 for OlexSys, GUI svn.r6817)
;
_audit_update_record
;
2025-07-14 deposited with the CCDC.	2025-11-10 downloaded from the CCDC.
;
_cell_angle_alpha 90
_cell_angle_beta 101.136(1)
_cell_angle_gamma 90
_cell_formula_units_Z 4
_cell_length_a 9.8128(4)
_cell_length_b 17.7134(8)
_cell_length_c 17.5485(8)
_cell_measurement_reflns_used 9812
_cell_measurement_temperature 273.15
_cell_measurement_theta_max 28.34
_cell_measurement_theta_min 2.30
_cell_volume 2992.8(2)
_computing_cell_refinement 'SAINT V8.38A (Bruker, 2018)'
_computing_data_reduction 'SAINT V8.38A (Bruker, 2018)'
_computing_molecular_graphics 'Olex2 1.5 (Dolomanov et al., 2009)'
_computing_publication_material 'Olex2 1.5 (Dolomanov et al., 2009)'
_computing_structure_refinement 'olex2.refine 1.5 (Bourhis et al., 2015)'
_computing_structure_solution 'SHELXT 2014/5 (Sheldrick, 2014)'
_diffrn_ambient_temperature 273.15
_diffrn_measured_fraction_theta_full 0.9985
_diffrn_measured_fraction_theta_max 0.9989
_diffrn_measurement_device_type 'Bruker APEX-II CCD'
_diffrn_measurement_method '\f and \w scans'
_diffrn_radiation_type 'Mo K\a'
_diffrn_radiation_wavelength 0.71073
_diffrn_reflns_av_R_equivalents 0.0470
_diffrn_reflns_av_unetI/netI 0.0304
_diffrn_reflns_Laue_measured_fraction_full 0.9985
_diffrn_reflns_Laue_measured_fraction_max 0.9989
_diffrn_reflns_limit_h_max 13
_diffrn_reflns_limit_h_min -13
_diffrn_reflns_limit_k_max 23
_diffrn_reflns_limit_k_min -23
_diffrn_reflns_limit_l_max 23
_diffrn_reflns_limit_l_min -23
_diffrn_reflns_number 46991
_diffrn_reflns_point_group_measured_fraction_full 0.9985
_diffrn_reflns_point_group_measured_fraction_max 0.9989
_diffrn_reflns_theta_full 25.2417
_diffrn_reflns_theta_max 28.35
_diffrn_reflns_theta_min 2.37
_diffrn_source_current 1.0
_diffrn_source_power 0.05
_diffrn_source_voltage 50.0
_diffrn_standards_number 0
_exptl_absorpt_coefficient_mu 0.612
_exptl_absorpt_correction_T_max 0.7457
_exptl_absorpt_correction_T_min 0.7121
_exptl_absorpt_correction_type none
_exptl_absorpt_process_details
;
SADABS-2016/2 (Bruker,2016/2) was used for absorption correction.
wR2(int) was 0.1599 before and 0.0536 after correction.
The Ratio of minimum to maximum transmission is 0.9549.
The \l/2 correction factor is Not present.
;
_exptl_crystal_colour 'metallic whiteish colourless'
_exptl_crystal_colour_lustre metallic
_exptl_crystal_colour_modifier whiteish
_exptl_crystal_colour_primary colourless
_exptl_crystal_density_diffrn 1.444
_exptl_crystal_description needle
_exptl_crystal_F_000 1337.114
_exptl_crystal_preparation 'slow diffusion'
_exptl_crystal_recrystallization_method DCM/ether
_exptl_crystal_size_max 0.21
_exptl_crystal_size_mid 0.18
_exptl_crystal_size_min 0.16
_refine_diff_density_max 0.6346
_refine_diff_density_min -0.6493
_refine_diff_density_rms 0.0977
_refine_ls_d_res_high 0.7484
_refine_ls_d_res_low 8.6090
_refine_ls_goodness_of_fit_ref 1.0767
_refine_ls_hydrogen_treatment mixed
_refine_ls_matrix_type full
_refine_ls_number_constraints 57
_refine_ls_number_parameters 390
_refine_ls_number_reflns 7466
_refine_ls_number_restraints 0
_refine_ls_restrained_S_all 1.0767
_refine_ls_R_factor_all 0.0365
_refine_ls_R_factor_gt 0.0287
_refine_ls_shift/su_max 0.0006
_refine_ls_shift/su_mean 0.0001
_refine_ls_structure_factor_coef Fsqd
_refine_ls_weighting_details 'w=1/[\s^2^(Fo^2^)+(0.0223P)^2^+3.5314P] where P=(Fo^2^+2Fc^2^)/3'
_refine_ls_weighting_scheme calc
_refine_ls_wR_factor_gt 0.0652
_refine_ls_wR_factor_ref 0.0723
_reflns_Friedel_coverage 0.0
_reflns_limit_h_max 12
_reflns_limit_h_min -13
_reflns_limit_k_max 23
_reflns_limit_k_min 0
_reflns_limit_l_max 23
_reflns_limit_l_min 0
_reflns_number_gt 6543
_reflns_number_total 7466
_reflns_threshold_expression I>=2u(I)
_cod_data_source_file d5dt02106e2.cif
_cod_data_source_block 31augb_a
_cod_depositor_comments 'Adding full bibliography for 7719863--7719876.cif.'
_cod_database_code 7719874
_olex2_refinement_description
;
1. Fixed Uiso
 At 1.2 times of:
  All C(H) groups, All C(H,H) groups
2.a Ternary CH refined with riding coordinates:
 C6(H6)
2.b Secondary CH2 refined with riding coordinates:
 C15(H15a,H15b), C7(H7a,H7b), C14(H14a,H14b)
2.c Aromatic/amide H refined with riding coordinates:
 C1(H1), C4(H4), C25(H25), C17(H17), C12(H12), C9(H9), C23(H23), C2(H2),
 C11(H11), C24(H24), C33(H33), C27(H27), C21(H21), C3(H3), C26(H26), C29(H29),
 C31(H31), C30(H30), C10(H10), C32(H32), C18(H18), C20(H20), C19(H19)
;
_olex2_submission_special_instructions 'No special instructions were received'

loop_
_space_group_symop_id
_space_group_symop_operation_xyz
1 x,y,z
2 -x,y+1/2,-z+1/2
3 -x,-y,-z
4 x,-y-1/2,z-1/2

loop_
_atom_site_label
_atom_site_type_symbol
_atom_site_fract_x
_atom_site_fract_y
_atom_site_fract_z
_atom_site_U_iso_or_equiv
_atom_site_adp_type
_atom_site_occupancy
_atom_site_refinement_flags_posn
Ru1 Ru 0.326038(15) 0.429028(8) 0.618942(9) 0.01278(5) Uani 1.000000 .
P3 P 0.38041(5) 0.48762(3) 0.73504(3) 0.01373(10) Uani 1.000000 .
N1 N 0.31019(17) 0.37833(9) 0.50864(9) 0.0152(3) Uani 1.000000 .
O1 O 0.03560(16) 0.48513(9) 0.60509(10) 0.0295(4) Uani 1.000000 .
N2 N 0.54065(16) 0.39642(9) 0.62037(9) 0.0141(3) Uani 1.000000 .
N4 N 0.67607(17) 0.32964(10) 0.54737(10) 0.0198(3) Uani 1.000000 .
C5 C 0.4223(2) 0.33922(11) 0.49702(11) 0.0162(4) Uani 1.000000 .
C1 C 0.2013(2) 0.38521(12) 0.44898(12) 0.0197(4) Uani 1.000000 .
H1 H 0.1235(2) 0.41175(12) 0.45696(12) 0.0236(5) Uiso 1.000000 R
C16 C 0.7492(2) 0.26504(12) 0.53524(12) 0.0201(4) Uani 1.000000 .
C6 C 0.53878(19) 0.32973(11) 0.56778(11) 0.0161(4) Uani 1.000000 .
H6 H 0.52501(19) 0.28320(11) 0.59554(11) 0.0193(4) Uiso 1.000000 R
C4 C 0.4290(2) 0.30808(12) 0.42568(12) 0.0205(4) Uani 1.000000 .
H4 H 0.5083(2) 0.28226(12) 0.41883(12) 0.0247(5) Uiso 1.000000 R
C13 C 0.5677(2) 0.50212(11) 0.76475(11) 0.0157(4) Uani 1.000000 .
C15 C 0.7453(2) 0.40182(12) 0.56601(12) 0.0195(4) Uani 1.000000 .
H15a H 0.8209(2) 0.39763(12) 0.61047(12) 0.0234(5) Uiso 1.000000 R
H15b H 0.7808(2) 0.42174(12) 0.52218(12) 0.0234(5) Uiso 1.000000 R
C22 C 0.2997(2) 0.58044(11) 0.73893(11) 0.0165(4) Uani 1.000000 .
C8 C 0.6602(2) 0.44529(11) 0.74960(11) 0.0163(4) Uani 1.000000 .
C7 C 0.6137(2) 0.37579(11) 0.70138(11) 0.0155(4) Uani 1.000000 .
H7a H 0.5514(2) 0.34645(11) 0.72643(11) 0.0186(4) Uiso 1.000000 R
H7b H 0.6939(2) 0.34470(11) 0.69847(11) 0.0186(4) Uiso 1.000000 R
C34 C 0.1468(2) 0.46152(12) 0.61065(12) 0.0189(4) Uani 1.000000 .
C25 C 0.1525(2) 0.71663(12) 0.73055(13) 0.0251(5) Uani 1.000000 .
H25 H 0.1023(2) 0.76142(12) 0.72729(13) 0.0302(5) Uiso 1.000000 R
C17 C 0.8912(2) 0.27033(14) 0.53293(13) 0.0257(5) Uani 1.000000 .
H17 H 0.9368(2) 0.31641(14) 0.54206(13) 0.0308(6) Uiso 1.000000 R
C14 C 0.6278(2) 0.45044(11) 0.58444(12) 0.0176(4) Uani 1.000000 .
H14a H 0.5744(2) 0.47272(11) 0.53756(12) 0.0211(5) Uiso 1.000000 R
H14b H 0.6638(2) 0.49046(11) 0.62048(12) 0.0211(5) Uiso 1.000000 R
C28 C 0.3383(2) 0.44047(11) 0.82034(11) 0.0162(4) Uani 1.000000 .
C12 C 0.6210(2) 0.56742(11) 0.80482(12) 0.0183(4) Uani 1.000000 .
H12 H 0.5608(2) 0.60561(11) 0.81354(12) 0.0220(5) Uiso 1.000000 R
C9 C 0.8018(2) 0.45477(12) 0.77822(12) 0.0214(4) Uani 1.000000 .
H9 H 0.8633(2) 0.41731(12) 0.76945(12) 0.0257(5) Uiso 1.000000 R
C23 C 0.2175(2) 0.59764(12) 0.79297(12) 0.0217(4) Uani 1.000000 .
H23 H 0.2120(2) 0.56371(12) 0.83270(12) 0.0261(5) Uiso 1.000000 R
C2 C 0.2005(2) 0.35453(12) 0.37666(12) 0.0236(4) Uani 1.000000 .
H2 H 0.1233(2) 0.35992(12) 0.33695(12) 0.0283(5) Uiso 1.000000 R
C11 C 0.7633(2) 0.57567(12) 0.83170(12) 0.0215(4) Uani 1.000000 .
H11 H 0.7978(2) 0.61940(12) 0.85781(12) 0.0258(5) Uiso 1.000000 R
C24 C 0.1435(2) 0.66513(13) 0.78817(13) 0.0256(5) Uani 1.000000 .
H24 H 0.0876(2) 0.67548(13) 0.82408(13) 0.0307(5) Uiso 1.000000 R
C33 C 0.2152(2) 0.39913(12) 0.81255(12) 0.0215(4) Uani 1.000000 .
H33 H 0.1596(2) 0.39247(12) 0.76374(12) 0.0258(5) Uiso 1.000000 R
C27 C 0.3088(2) 0.63343(12) 0.68103(13) 0.0244(4) Uani 1.000000 .
H27 H 0.3635(2) 0.62302(12) 0.64455(13) 0.0293(5) Uiso 1.000000 R
C21 C 0.6839(2) 0.19490(13) 0.52179(13) 0.0242(4) Uani 1.000000 .
H21 H 0.5901(2) 0.19026(13) 0.52344(13) 0.0291(5) Uiso 1.000000 R
C3 C 0.3169(2) 0.31546(13) 0.36409(12) 0.0245(4) Uani 1.000000 .
H3 H 0.3198(2) 0.29474(13) 0.31573(12) 0.0294(5) Uiso 1.000000 R
C26 C 0.2371(3) 0.70141(13) 0.67724(13) 0.0285(5) Uani 1.000000 .
H26 H 0.2456(3) 0.73666(13) 0.63917(13) 0.0342(6) Uiso 1.000000 R
C29 C 0.4211(2) 0.44849(12) 0.89352(12) 0.0210(4) Uani 1.000000 .
H29 H 0.5041(2) 0.47514(12) 0.89924(12) 0.0253(5) Uiso 1.000000 R
C31 C 0.2590(2) 0.37728(13) 0.95073(13) 0.0263(5) Uani 1.000000 .
H31 H 0.2321(2) 0.35666(13) 0.99427(13) 0.0316(6) Uiso 1.000000 R
C30 C 0.3810(2) 0.41700(13) 0.95836(12) 0.0248(4) Uani 1.000000 .
H30 H 0.4371(2) 0.42288(13) 1.00715(12) 0.0298(5) Uiso 1.000000 R
C10 C 0.8531(2) 0.51889(13) 0.81955(13) 0.0247(4) Uani 1.000000 .
H10 H 0.9478(2) 0.52357(13) 0.83903(13) 0.0297(5) Uiso 1.000000 R
C32 C 0.1757(2) 0.36798(14) 0.87757(13) 0.0275(5) Uani 1.000000 .
H32 H 0.0934(2) 0.34079(14) 0.87224(13) 0.0330(6) Uiso 1.000000 R
C18 C 0.9627(2) 0.20706(15) 0.51712(14) 0.0318(5) Uani 1.000000 .
H18 H 1.0567(2) 0.21113(15) 0.51587(14) 0.0382(6) Uiso 1.000000 R
C20 C 0.7584(3) 0.13197(14) 0.50596(14) 0.0302(5) Uani 1.000000 .
H20 H 0.7142(3) 0.08547(14) 0.49721(14) 0.0363(6) Uiso 1.000000 R
B1 B 0.2861(3) 0.27205(14) 0.66125(14) 0.0193(4) Uani 1.000000 .
C19 C 0.8983(3) 0.13797(15) 0.50311(15) 0.0343(6) Uani 1.000000 .
H19 H 0.9478(3) 0.09599(15) 0.49192(15) 0.0411(7) Uiso 1.000000 R
H1a H 0.188(3) 0.2658(15) 0.6826(15) 0.035(7) Uiso 1.000000 .
H1b H 0.301(2) 0.3342(14) 0.6666(14) 0.022(6) Uiso 1.000000 .
H1c H 0.277(3) 0.2567(19) 0.605(2) 0.060(10) Uiso 1.000000 .
H1d H 0.375(3) 0.2506(17) 0.6985(18) 0.048(9) Uiso 1.000000 .
H H 0.356(3) 0.5065(16) 0.5844(16) 0.041(8) Uiso 1.000000 .

loop_
_atom_site_aniso_label
_atom_site_aniso_U_11
_atom_site_aniso_U_22
_atom_site_aniso_U_33
_atom_site_aniso_U_12
_atom_site_aniso_U_13
_atom_site_aniso_U_23
Ru1 0.01161(8) 0.01310(8) 0.01306(8) -0.00006(5) 0.00097(5) 0.00130(5)
P3 0.0132(2) 0.0137(2) 0.0141(2) -0.00072(17) 0.00244(17) 0.00091(17)
N1 0.0157(8) 0.0151(8) 0.0141(8) -0.0016(6) 0.0008(6) 0.0013(6)
O1 0.0148(8) 0.0310(9) 0.0410(10) 0.0047(6) 0.0013(6) 0.0010(7)
N2 0.0133(8) 0.0135(8) 0.0147(8) -0.0002(6) 0.0004(6) 0.0013(6)
N4 0.0131(8) 0.0202(9) 0.0266(9) -0.0008(6) 0.0053(6) -0.0031(7)
C5 0.0145(9) 0.0166(9) 0.0172(9) -0.0033(7) 0.0021(7) 0.0010(7)
C1 0.0172(10) 0.0202(10) 0.0200(10) -0.0016(7) -0.0004(7) 0.0038(8)
C16 0.0185(10) 0.0249(11) 0.0168(10) 0.0042(8) 0.0033(7) -0.0030(8)
C6 0.0145(9) 0.0160(9) 0.0180(9) -0.0007(7) 0.0037(7) -0.0025(7)
C4 0.0213(10) 0.0218(10) 0.0197(10) -0.0015(8) 0.0067(8) -0.0001(8)
C13 0.0153(9) 0.0163(9) 0.0153(9) -0.0020(7) 0.0027(7) 0.0028(7)
C15 0.0149(9) 0.0216(10) 0.0225(10) -0.0014(8) 0.0047(7) 0.0014(8)
C22 0.0163(9) 0.0145(9) 0.0178(9) -0.0004(7) 0.0010(7) -0.0010(7)
C8 0.0154(9) 0.0174(9) 0.0148(9) -0.0006(7) -0.0003(7) 0.0012(7)
C7 0.0153(9) 0.0145(9) 0.0152(9) 0.0011(7) -0.0007(7) 0.0019(7)
C34 0.0175(10) 0.0176(10) 0.0204(10) -0.0017(7) 0.0010(7) 0.0021(7)
C25 0.0221(11) 0.0158(10) 0.0335(12) 0.0034(8) -0.0050(9) -0.0051(8)
C17 0.0195(10) 0.0336(12) 0.0245(11) 0.0020(9) 0.0058(8) -0.0027(9)
C14 0.0159(9) 0.0178(9) 0.0191(10) -0.0015(7) 0.0035(7) 0.0038(7)
C28 0.0173(9) 0.0153(9) 0.0167(9) 0.0014(7) 0.0051(7) 0.0016(7)
C12 0.0213(10) 0.0160(9) 0.0175(9) -0.0031(7) 0.0035(7) -0.0004(7)
C9 0.0148(10) 0.0223(10) 0.0250(11) 0.0003(8) -0.0013(8) -0.0010(8)
C23 0.0241(11) 0.0198(10) 0.0221(10) 0.0012(8) 0.0067(8) -0.0007(8)
C2 0.0263(11) 0.0248(11) 0.0162(10) -0.0059(8) -0.0048(8) 0.0017(8)
C11 0.0211(10) 0.0211(10) 0.0211(10) -0.0069(8) 0.0014(8) -0.0022(8)
C24 0.0227(11) 0.0247(11) 0.0301(12) 0.0030(9) 0.0073(9) -0.0055(9)
C33 0.0206(10) 0.0255(11) 0.0187(10) -0.0047(8) 0.0042(8) 0.0016(8)
C27 0.0345(12) 0.0176(10) 0.0235(11) 0.0034(9) 0.0115(9) 0.0024(8)
C21 0.0199(10) 0.0261(11) 0.0264(11) 0.0030(8) 0.0036(8) -0.0049(9)
C3 0.0300(12) 0.0267(11) 0.0160(10) -0.0058(9) 0.0029(8) -0.0042(8)
C26 0.0420(14) 0.0166(10) 0.0257(12) 0.0022(9) 0.0033(10) 0.0030(8)
C29 0.0202(10) 0.0220(10) 0.0205(10) -0.0039(8) 0.0028(8) 0.0028(8)
C31 0.0321(12) 0.0287(12) 0.0209(11) -0.0023(9) 0.0120(9) 0.0054(9)
C30 0.0299(12) 0.0273(11) 0.0161(10) -0.0002(9) 0.0019(8) 0.0029(8)
C10 0.0172(10) 0.0277(11) 0.0270(11) -0.0054(8) -0.0017(8) -0.0019(9)
C32 0.0258(11) 0.0328(12) 0.0256(11) -0.0106(9) 0.0095(9) 0.0028(9)
C18 0.0204(11) 0.0448(15) 0.0313(13) 0.0084(10) 0.0077(9) -0.0052(10)
C20 0.0305(12) 0.0276(12) 0.0314(13) 0.0050(10) 0.0030(9) -0.0083(9)
B1 0.0207(11) 0.0210(11) 0.0170(11) -0.0029(9) 0.0059(8) 0.0034(8)
C19 0.0294(13) 0.0398(14) 0.0345(13) 0.0142(11) 0.0086(10) -0.0084(11)

loop_
_atom_type_symbol
_atom_type_scat_dispersion_real
_atom_type_scat_dispersion_imag
_atom_type_scat_Cromer_Mann_a1
_atom_type_scat_Cromer_Mann_a2
_atom_type_scat_Cromer_Mann_a3
_atom_type_scat_Cromer_Mann_a4
_atom_type_scat_Cromer_Mann_b1
_atom_type_scat_Cromer_Mann_b2
_atom_type_scat_Cromer_Mann_b3
_atom_type_scat_Cromer_Mann_b4
_atom_type_scat_Cromer_Mann_c
_atom_type_scat_source
_atom_type_scat_dispersion_source
B 0.00156 0.00068 2.05450 1.33260 1.09790 0.70680 23.21850 1.02100 60.34980 0.14030 -0.19320 'International Tables Volume C Table 6.1.1.4 (pp. 500-502)' brennan
C 0.00313 0.00162 2.31000 1.02000 1.58860 0.86500 20.84390 10.20750 0.56870 51.65120 0.21560 'International Tables Volume C Table 6.1.1.4 (pp. 500-502)' brennan
H 0.00000 0.00000 0.49300 0.32291 0.14019 0.04081 10.51090 26.12570 3.14236 57.79970 0.00304 'International Tables Volume C Table 6.1.1.4 (pp. 500-502)' brennan
N 0.00612 0.00332 12.21260 3.13220 2.01250 1.16630 0.00570 9.89330 28.99750 0.58260 -11.52900 'International Tables Volume C Table 6.1.1.4 (pp. 500-502)' brennan
O 0.01085 0.00610 3.04850 2.28680 1.54630 0.86700 13.27710 5.70110 0.32390 32.90890 0.25080 'International Tables Volume C Table 6.1.1.4 (pp. 500-502)' brennan
P 0.10265 0.09519 6.43450 4.17910 1.78000 1.49080 1.90670 27.15700 0.52600 68.16450 1.11490 'International Tables Volume C Table 6.1.1.4 (pp. 500-502)' brennan
Ru -1.23864 0.84050 19.26740 12.91820 4.86337 1.56756 0.80852 8.43467 24.79970 94.29280 5.37874 'International Tables Volume C Table 6.1.1.4 (pp. 500-502)' brennan

loop_
_geom_angle_atom_site_label_1
_geom_angle_atom_site_label_2
_geom_angle_atom_site_label_3
_geom_angle
_geom_angle_site_symmetry_1
_geom_angle_site_symmetry_3
_geom_angle_publ_flag
N1 Ru1 P3 170.27(5) . . ?
N2 Ru1 P3 92.99(4) . . ?
N2 Ru1 N1 78.33(6) . . ?
C34 Ru1 P3 89.04(7) . . ?
C34 Ru1 N1 99.28(8) . . ?
C34 Ru1 N2 175.12(8) . . ?
H1b Ru1 P3 92.1(7) . . ?
H1b Ru1 N1 92.0(7) . . ?
H1b Ru1 N2 88.1(7) . . ?
H1b Ru1 C34 96.3(7) . . ?
H Ru1 P3 85.2(10) . . ?
H Ru1 N1 90.2(10) . . ?
H Ru1 N2 88.9(10) . . ?
H Ru1 C34 86.8(10) . . ?
H Ru1 H1b 175.9(12) . . ?
C13 P3 Ru1 111.79(6) . . ?
C22 P3 Ru1 114.70(7) . . ?
C22 P3 C13 106.33(9) . . ?
C28 P3 Ru1 118.51(7) . . ?
C28 P3 C13 101.77(9) . . ?
C28 P3 C22 102.22(9) . . ?
C5 N1 Ru1 116.05(13) . . ?
C1 N1 Ru1 125.43(14) . . ?
C1 N1 C5 118.42(17) . . ?
C6 N2 Ru1 107.78(11) . . ?
C7 N2 Ru1 110.94(11) . . ?
C7 N2 C6 109.69(14) . . ?
C14 N2 Ru1 117.01(12) . . ?
C14 N2 C6 100.61(14) . . ?
C14 N2 C7 110.16(15) . . ?
C6 N4 C16 124.56(17) . . ?
C15 N4 C16 121.73(17) . . ?
C15 N4 C6 110.91(16) . . ?
C6 C5 N1 116.00(17) . . ?
C4 C5 N1 121.71(18) . . ?
C4 C5 C6 122.27(18) . . ?
H1 C1 N1 118.62(12) . . ?
C2 C1 N1 122.8(2) . . ?
C2 C1 H1 118.62(13) . . ?
C17 C16 N4 119.6(2) . . ?
C21 C16 N4 121.70(19) . . ?
C21 C16 C17 118.6(2) . . ?
N4 C6 N2 104.49(15) . . ?
C5 C6 N2 109.43(15) . . ?
C5 C6 N4 112.48(16) . . ?
H6 C6 N2 110.10(10) . . ?
H6 C6 N4 110.10(11) . . ?
H6 C6 C5 110.10(10) . . ?
H4 C4 C5 120.09(12) . . ?
C3 C4 C5 119.8(2) . . ?
C3 C4 H4 120.09(13) . . ?
C8 C13 P3 119.50(15) . . ?
C12 C13 P3 121.07(15) . . ?
C12 C13 C8 119.38(18) . . ?
H15a C15 N4 111.40(11) . . ?
H15b C15 N4 111.40(11) . . ?
H15b C15 H15a 109.3 . . ?
C14 C15 N4 101.84(15) . . ?
C14 C15 H15a 111.40(11) . . ?
C14 C15 H15b 111.40(11) . . ?
C23 C22 P3 122.23(15) . . ?
C27 C22 P3 119.12(15) . . ?
C27 C22 C23 118.32(19) . . ?
C7 C8 C13 123.27(17) . . ?
C9 C8 C13 118.54(18) . . ?
C9 C8 C7 118.15(18) . . ?
C8 C7 N2 111.54(15) . . ?
H7a C7 N2 109.32(10) . . ?
H7a C7 C8 109.32(10) . . ?
H7b C7 N2 109.32(10) . . ?
H7b C7 C8 109.32(10) . . ?
H7b C7 H7a 108.0 . . ?
O1 C34 Ru1 177.08(18) . . ?
C24 C25 H25 120.11(13) . . ?
C26 C25 H25 120.11(13) . . ?
C26 C25 C24 119.8(2) . . ?
H17 C17 C16 120.07(13) . . ?
C18 C17 C16 119.9(2) . . ?
C18 C17 H17 120.07(15) . . ?
C15 C14 N2 104.17(15) . . ?
H14a C14 N2 110.92(10) . . ?
H14a C14 C15 110.92(11) . . ?
H14b C14 N2 110.92(10) . . ?
H14b C14 C15 110.92(11) . . ?
H14b C14 H14a 108.9 . . ?
C33 C28 P3 119.14(15) . . ?
C29 C28 P3 121.73(15) . . ?
C29 C28 C33 119.01(18) . . ?
H12 C12 C13 119.69(12) . . ?
C11 C12 C13 120.62(19) . . ?
C11 C12 H12 119.69(12) . . ?
H9 C9 C8 119.25(12) . . ?
C10 C9 C8 121.5(2) . . ?
C10 C9 H9 119.25(13) . . ?
H23 C23 C22 119.65(12) . . ?
C24 C23 C22 120.7(2) . . ?
C24 C23 H23 119.65(13) . . ?
H2 C2 C1 120.52(13) . . ?
C3 C2 C1 118.95(19) . . ?
C3 C2 H2 120.52(12) . . ?
H11 C11 C12 120.02(12) . . ?
C10 C11 C12 119.95(19) . . ?
C10 C11 H11 120.02(12) . . ?
C23 C24 C25 120.4(2) . . ?
H24 C24 C25 119.80(13) . . ?
H24 C24 C23 119.80(13) . . ?
H33 C33 C28 119.96(12) . . ?
C32 C33 C28 120.1(2) . . ?
C32 C33 H33 119.96(13) . . ?
H27 C27 C22 119.54(12) . . ?
C26 C27 C22 120.9(2) . . ?
C26 C27 H27 119.54(13) . . ?
H21 C21 C16 119.82(12) . . ?
C20 C21 C16 120.4(2) . . ?
C20 C21 H21 119.82(14) . . ?
C2 C3 C4 118.33(19) . . ?
H3 C3 C4 120.84(13) . . ?
H3 C3 C2 120.84(12) . . ?
C27 C26 C25 119.8(2) . . ?
H26 C26 C25 120.08(13) . . ?
H26 C26 C27 120.08(13) . . ?
H29 C29 C28 119.72(12) . . ?
C30 C29 C28 120.6(2) . . ?
C30 C29 H29 119.72(13) . . ?
C30 C31 H31 120.13(13) . . ?
C32 C31 H31 120.13(12) . . ?
C32 C31 C30 119.7(2) . . ?
C31 C30 C29 120.3(2) . . ?
H30 C30 C29 119.83(13) . . ?
H30 C30 C31 119.83(13) . . ?
C11 C10 C9 119.9(2) . . ?
H10 C10 C9 120.04(13) . . ?
H10 C10 C11 120.04(12) . . ?
C31 C32 C33 120.3(2) . . ?
H32 C32 C33 119.87(13) . . ?
H32 C32 C31 119.87(12) . . ?
H18 C18 C17 119.19(15) . . ?
C19 C18 C17 121.6(2) . . ?
C19 C18 H18 119.19(13) . . ?
H20 C20 C21 119.74(14) . . ?
C19 C20 C21 120.5(2) . . ?
C19 C20 H20 119.74(15) . . ?
H1b B1 H1a 100.4(18) . . ?
H1c B1 H1a 113(2) . . ?
H1c B1 H1b 109(2) . . ?
H1d B1 H1a 115(2) . . ?
H1d B1 H1b 103(2) . . ?
H1d B1 H1c 115(2) . . ?
C20 C19 C18 119.0(2) . . ?
H19 C19 C18 120.50(13) . . ?
H19 C19 C20 120.50(15) . . ?
B1 H1b Ru1 149.1(19) . . ?

loop_
_geom_bond_atom_site_label_1
_geom_bond_atom_site_label_2
_geom_bond_distance
_geom_bond_site_symmetry_2
_geom_bond_publ_flag
Ru1 P3 2.2567(5) . ?
Ru1 N1 2.1120(16) . ?
Ru1 N2 2.1792(16) . ?
Ru1 C34 1.829(2) . ?
Ru1 H1b 1.91(2) . ?
Ru1 H 1.55(3) . ?
P3 C13 1.829(2) . ?
P3 C22 1.832(2) . ?
P3 C28 1.830(2) . ?
N1 C5 1.348(2) . ?
N1 C1 1.349(2) . ?
O1 C34 1.155(2) . ?
N2 C6 1.497(2) . ?
N2 C7 1.508(2) . ?
N2 C14 1.501(2) . ?
N4 C16 1.389(3) . ?
N4 C6 1.459(2) . ?
N4 C15 1.455(3) . ?
C5 C6 1.526(3) . ?
C5 C4 1.381(3) . ?
C1 H1 0.9300 . ?
C1 C2 1.379(3) . ?
C16 C17 1.405(3) . ?
C16 C21 1.397(3) . ?
C6 H6 0.9800 . ?
C4 H4 0.9300 . ?
C4 C3 1.392(3) . ?
C13 C8 1.415(3) . ?
C13 C12 1.401(3) . ?
C15 H15a 0.9700 . ?
C15 H15b 0.9700 . ?
C15 C14 1.523(3) . ?
C22 C23 1.392(3) . ?
C22 C27 1.399(3) . ?
C8 C7 1.514(3) . ?
C8 C9 1.393(3) . ?
C7 H7a 0.9700 . ?
C7 H7b 0.9700 . ?
C25 H25 0.9300 . ?
C25 C24 1.377(3) . ?
C25 C26 1.391(3) . ?
C17 H17 0.9300 . ?
C17 C18 1.379(3) . ?
C14 H14a 0.9700 . ?
C14 H14b 0.9700 . ?
C28 C33 1.397(3) . ?
C28 C29 1.388(3) . ?
C12 H12 0.9300 . ?
C12 C11 1.392(3) . ?
C9 H9 0.9300 . ?
C9 C10 1.389(3) . ?
C23 H23 0.9300 . ?
C23 C24 1.393(3) . ?
C2 H2 0.9300 . ?
C2 C3 1.389(3) . ?
C11 H11 0.9300 . ?
C11 C10 1.380(3) . ?
C24 H24 0.9300 . ?
C33 H33 0.9300 . ?
C33 C32 1.388(3) . ?
C27 H27 0.9300 . ?
C27 C26 1.390(3) . ?
C21 H21 0.9300 . ?
C21 C20 1.390(3) . ?
C3 H3 0.9300 . ?
C26 H26 0.9300 . ?
C29 H29 0.9300 . ?
C29 C30 1.391(3) . ?
C31 H31 0.9300 . ?
C31 C30 1.372(3) . ?
C31 C32 1.392(3) . ?
C30 H30 0.9300 . ?
C10 H10 0.9300 . ?
C32 H32 0.9300 . ?
C18 H18 0.9300 . ?
C18 C19 1.378(4) . ?
C20 H20 0.9300 . ?
C20 C19 1.387(3) . ?
B1 H1a 1.11(3) . ?
B1 H1b 1.11(2) . ?
B1 H1c 1.01(3) . ?
B1 H1d 1.06(3) . ?
C19 H19 0.9300 . ?

loop_
_geom_torsion_atom_site_label_1
_geom_torsion_atom_site_label_2
_geom_torsion_atom_site_label_3
_geom_torsion_atom_site_label_4
_geom_torsion
_geom_torsion_site_symmetry_1
_geom_torsion_site_symmetry_2
_geom_torsion_site_symmetry_3
_geom_torsion_site_symmetry_4
_geom_torsion_publ_flag
Ru1 N1 C5 C6 6.42(14) . . . . ?
Ru1 N1 C5 C4 -175.20(13) . . . . ?
Ru1 N1 C1 C2 175.87(16) . . . . ?
Ru1 N2 C6 N4 158.36(12) . . . . ?
Ru1 N2 C6 C5 37.69(12) . . . . ?
Ru1 N2 C7 C8 -79.80(12) . . . . ?
Ru1 N2 C14 C15 -158.86(14) . . . . ?
P3 C13 C8 C7 7.32(18) . . . . ?
P3 C13 C8 C9 -174.89(16) . . . . ?
P3 C13 C12 C11 175.71(16) . . . . ?
P3 C22 C23 C24 -171.77(17) . . . . ?
P3 C22 C27 C26 173.30(17) . . . . ?
P3 C28 C33 C32 -174.85(17) . . . . ?
P3 C28 C29 C30 174.84(17) . . . . ?
N1 C5 C6 N2 -30.36(18) . . . . ?
N1 C5 C6 N4 -146.04(17) . . . . ?
N1 C5 C4 C3 -1.4(2) . . . . ?
N1 C1 C2 C3 -0.6(2) . . . . ?
N2 C6 N4 C16 145.57(15) . . . . ?
N2 C6 N4 C15 -15.66(17) . . . . ?
N2 C6 C5 C4 151.27(15) . . . . ?
N2 C7 C8 C13 58.87(18) . . . . ?
N2 C7 C8 C9 -118.92(17) . . . . ?
N2 C14 C15 N4 33.08(16) . . . . ?
N4 C16 C17 C18 -176.8(2) . . . . ?
N4 C16 C21 C20 176.7(2) . . . . ?
N4 C6 C5 C4 35.6(2) . . . . ?
C5 C4 C3 C2 0.1(2) . . . . ?
C1 C2 C3 C4 0.9(2) . . . . ?
C16 C17 C18 C19 0.2(3) . . . . ?
C16 C21 C20 C19 -0.2(3) . . . . ?
C13 C8 C9 C10 -1.2(2) . . . . ?
C13 C12 C11 C10 -0.6(2) . . . . ?
C22 C23 C24 C25 -1.2(3) . . . . ?
C22 C27 C26 C25 -1.5(3) . . . . ?
C8 C9 C10 C11 -1.3(3) . . . . ?
C17 C18 C19 C20 -0.8(3) . . . . ?
C28 C33 C32 C31 -0.5(3) . . . . ?
C28 C29 C30 C31 0.2(3) . . . . ?
C12 C11 C10 C9 2.2(2) . . . . ?
C33 C32 C31 C30 -0.4(3) . . . . ?
C21 C20 C19 C18 0.8(3) . . . . ?
C29 C30 C31 C32 0.5(3) . . . . ?
